data_2231956
loop_
_publ_author_name
'Kheyrabadi, Rasool'
'Habibi, Zohreh'
'Ng, Seik Weng'

_publ_section_title
;
 2-{(1<i>S</i>,2<i>S</i>,4a<i>R</i>,8<i>R</i>,8a<i>R</i>)-8-Hydroxy-4a,8-dimethyl-1-[(2<i>E</i>)-2-methylbut-2-enoyloxy]perhydronaphthalen-2-yl}acrylic
 acid from <i>Sclerorhachis platyrachis</i>
;
_journal_coeditor_code JH2330
_journal_issue 10
_journal_name_full 'Acta Crystallographica Section E'
_journal_page_first o2699
_journal_paper_doi 10.1107/S1600536811037640
_journal_volume 67
_journal_year 2011
_chemical_formula_iupac 'C20 H30 O5'
_chemical_formula_moiety 'C20 H30 O5'
_chemical_formula_sum 'C20 H30 O5'
_chemical_formula_weight 350.44
_chemical_name_systematic
;
2-{(1<i>S</i>,2<i>S</i>,4a<i>R</i>,8<i>R</i>,8a<i>R</i>)-8-Hydroxy-
4a,8-dimethyl-1-[(2<i>E</i>)-2-methylbut-2-enoyloxy]decahydronaphthalen-
2-yl}acrylic acid
;
_space_group_IT_number 4
_symmetry_cell_setting monoclinic
_symmetry_space_group_name_Hall 'P 2yb'
_symmetry_space_group_name_H-M 'P 1 21 1'
_atom_sites_solution_hydrogens geom
_atom_sites_solution_primary direct
_atom_sites_solution_secondary difmap
_audit_creation_method SHELXL-97
_cell_angle_alpha 90.00
_cell_angle_beta 110.184(2)
_cell_angle_gamma 90.00
_cell_formula_units_Z 2
_cell_length_a 6.27180(10)
_cell_length_b 19.0285(3)
_cell_length_c 8.4530(2)
_cell_measurement_reflns_used 4968
_cell_measurement_temperature 100(2)
_cell_measurement_theta_max 74.06
_cell_measurement_theta_min 5.57
_cell_volume 946.85(3)
_computing_cell_refinement 'CrysAlis PRO (Agilent, 2010)'
_computing_data_collection 'CrysAlis PRO (Agilent, 2010)'
_computing_data_reduction 'CrysAlis PRO (Agilent, 2010)'
_computing_molecular_graphics 'X-SEED (Barbour, 2001)'
_computing_publication_material 'publCIF (Westrip, 2010)'
_computing_structure_refinement 'SHELXL97 (Sheldrick, 2008)'
_computing_structure_solution 'SHELXS97 (Sheldrick, 2008)'
_diffrn_ambient_temperature 100(2)
_diffrn_detector_area_resol_mean 10.4041
_diffrn_measured_fraction_theta_full 0.984
_diffrn_measured_fraction_theta_max 0.984
_diffrn_measurement_device_type 'Agilent SuperNova Dual diffractometer with an Atlas detector'
_diffrn_measurement_method \w
_diffrn_radiation_monochromator Mirror
_diffrn_radiation_source 'SuperNova (Cu) X-ray Source'
_diffrn_radiation_type CuK\a
_diffrn_radiation_wavelength 1.54184
_diffrn_reflns_av_R_equivalents 0.0147
_diffrn_reflns_av_sigmaI/netI 0.0200
_diffrn_reflns_limit_h_max 7
_diffrn_reflns_limit_h_min -6
_diffrn_reflns_limit_k_max 22
_diffrn_reflns_limit_k_min -23
_diffrn_reflns_limit_l_max 10
_diffrn_reflns_limit_l_min -10
_diffrn_reflns_number 5962
_diffrn_reflns_theta_full 74.23
_diffrn_reflns_theta_max 74.23
_diffrn_reflns_theta_min 5.58
_diffrn_standards_decay_% 0
_diffrn_standards_interval_count 0
_diffrn_standards_interval_time 0
_diffrn_standards_number 0
_exptl_absorpt_coefficient_mu 0.705
_exptl_absorpt_correction_T_max 0.8719
_exptl_absorpt_correction_T_min 0.8719
_exptl_absorpt_correction_type multi-scan
_exptl_absorpt_process_details '(CrysAlis PRO; Agilent, 2010)'
_exptl_crystal_colour colourless
_exptl_crystal_density_diffrn 1.229
_exptl_crystal_density_method 'not measured'
_exptl_crystal_description prism
_exptl_crystal_F_000 380
_exptl_crystal_size_max 0.20
_exptl_crystal_size_mid 0.20
_exptl_crystal_size_min 0.20
_refine_diff_density_max 0.191
_refine_diff_density_min -0.131
_refine_ls_abs_structure_details 'Flack (1983), 1705 Friedel pairs'
_refine_ls_abs_structure_Flack 0.08(11)
_refine_ls_extinction_method none
_refine_ls_goodness_of_fit_ref 1.032
_refine_ls_hydrogen_treatment mixed
_refine_ls_matrix_type full
_refine_ls_number_parameters 238
_refine_ls_number_reflns 3663
_refine_ls_number_restraints 1
_refine_ls_restrained_S_all 1.031
_refine_ls_R_factor_all 0.0281
_refine_ls_R_factor_gt 0.0279
_refine_ls_shift/su_max 0.001
_refine_ls_shift/su_mean 0.001
_refine_ls_structure_factor_coef Fsqd
_refine_ls_weighting_details 'calc w=1/[\s^2^(Fo^2^)+(0.0493P)^2^+0.1079P] where P=(Fo^2^+2Fc^2^)/3'
_refine_ls_weighting_scheme calc
_refine_ls_wR_factor_gt 0.0755
_refine_ls_wR_factor_ref 0.0758
_reflns_number_gt 3635
_reflns_number_total 3663
_reflns_threshold_expression I>2\s(I)
_cod_data_source_file jh2330.cif
_cod_data_source_block I
_cod_original_sg_symbol_H-M 'P 21'
_cod_database_code 2231956
_cod_database_fobs_code 2231956

loop_
_symmetry_equiv_pos_as_xyz
'x, y, z'
'-x, y+1/2, -z'

loop_
_atom_site_type_symbol
_atom_site_label
_atom_site_fract_x
_atom_site_fract_y
_atom_site_fract_z
_atom_site_U_iso_or_equiv
_atom_site_adp_type
_atom_site_calc_flag
_atom_site_refinement_flags
_atom_site_occupancy
_atom_site_symmetry_multiplicity
O O1 0.94364(17) 0.50094(5) 0.32350(12) 0.0229(2) Uani d . 1 1
O O2 1.0317(2) 0.39226(6) 0.42340(14) 0.0337(2) Uani d . 1 1
O O3 0.88724(14) 0.44178(4) -0.13924(11) 0.01664(18) Uani d . 1 1
O O4 0.64080(17) 0.41443(5) -0.00727(13) 0.0264(2) Uani d . 1 1
O O5 0.76555(15) 0.51072(5) -0.43525(11) 0.01914(19) Uani d . 1 1
C C1 1.0458(2) 0.43922(7) 0.33077(16) 0.0212(3) Uani d . 1 1
C C2 1.1838(2) 0.43410(7) 0.21712(15) 0.0190(2) Uani d . 1 1
C C3 1.3138(3) 0.37790(8) 0.2342(2) 0.0305(3) Uani d . 1 1
H H3A 1.3167 0.3431 0.3155 0.037 Uiso calc R 1 1
H H3B 1.4042 0.3723 0.1651 0.037 Uiso calc R 1 1
C C4 1.1868(2) 0.49268(6) 0.09608(15) 0.0170(2) Uani d . 1 1
H H4 1.2901 0.4766 0.0358 0.020 Uiso calc R 1 1
C C5 1.2922(2) 0.56070(7) 0.19001(15) 0.0200(3) Uani d . 1 1
H H5A 1.2069 0.5752 0.2636 0.024 Uiso calc R 1 1
H H5B 1.4512 0.5514 0.2626 0.024 Uiso calc R 1 1
C C6 1.2884(2) 0.62031(7) 0.06860(16) 0.0199(3) Uani d . 1 1
H H6A 1.3928 0.6086 0.0073 0.024 Uiso calc R 1 1
H H6B 1.3454 0.6637 0.1342 0.024 Uiso calc R 1 1
C C7 1.0501(2) 0.63443(6) -0.06021(15) 0.0167(2) Uani d . 1 1
C C8 0.8926(2) 0.65941(7) 0.03410(16) 0.0205(3) Uani d . 1 1
H H8A 0.9591 0.7008 0.1024 0.031 Uiso calc R 1 1
H H8B 0.8751 0.6217 0.1075 0.031 Uiso calc R 1 1
H H8C 0.7435 0.6717 -0.0477 0.031 Uiso calc R 1 1
C C9 1.0683(2) 0.69343(7) -0.17927(17) 0.0198(3) Uani d . 1 1
H H9A 1.1013 0.7383 -0.1162 0.024 Uiso calc R 1 1
H H9B 1.1968 0.6832 -0.2182 0.024 Uiso calc R 1 1
C C10 0.8522(2) 0.70175(7) -0.33205(16) 0.0205(3) Uani d . 1 1
H H10A 0.7238 0.7141 -0.2946 0.025 Uiso calc R 1 1
H H10B 0.8720 0.7402 -0.4047 0.025 Uiso calc R 1 1
C C11 0.8004(2) 0.63328(7) -0.43153(15) 0.0196(3) Uani d . 1 1
H H11A 0.9268 0.6226 -0.4726 0.023 Uiso calc R 1 1
H H11B 0.6611 0.6396 -0.5313 0.023 Uiso calc R 1 1
C C12 0.7668(2) 0.57076(7) -0.32876(14) 0.0165(2) Uani d . 1 1
C C13 0.5355(2) 0.57294(7) -0.30647(15) 0.0210(3) Uani d . 1 1
H H13A 0.5234 0.5336 -0.2353 0.031 Uiso calc R 1 1
H H13B 0.4151 0.5693 -0.4169 0.031 Uiso calc R 1 1
H H13C 0.5196 0.6173 -0.2529 0.031 Uiso calc R 1 1
C C14 0.97307(19) 0.56460(6) -0.16172(14) 0.0150(2) Uani d . 1 1
H H14 1.1038 0.5505 -0.1968 0.018 Uiso calc R 1 1
C C15 0.95518(19) 0.50674(6) -0.04079(14) 0.0144(2) Uani d . 1 1
H H15 0.8402 0.5198 0.0118 0.017 Uiso calc R 1 1
C C16 0.7264(2) 0.40082(6) -0.11125(15) 0.0178(2) Uani d . 1 1
C C17 0.6621(2) 0.33936(6) -0.22701(15) 0.0172(2) Uani d . 1 1
C C18 0.7910(2) 0.32087(7) -0.31761(16) 0.0196(3) Uani d . 1 1
H H18 0.9227 0.3486 -0.3021 0.024 Uiso calc R 1 1
C C19 0.7516(2) 0.26166(7) -0.44010(17) 0.0249(3) Uani d . 1 1
H H19A 0.8832 0.2301 -0.4053 0.037 Uiso calc R 1 1
H H19B 0.7301 0.2804 -0.5526 0.037 Uiso calc R 1 1
H H19C 0.6156 0.2356 -0.4429 0.037 Uiso calc R 1 1
C C20 0.4449(2) 0.30420(7) -0.23055(18) 0.0249(3) Uani d . 1 1
H H20A 0.4210 0.2614 -0.2990 0.037 Uiso calc R 1 1
H H20B 0.3170 0.3364 -0.2795 0.037 Uiso calc R 1 1
H H20C 0.4556 0.2920 -0.1154 0.037 Uiso calc R 1 1
H H1 0.881(4) 0.5016(12) 0.399(3) 0.053(6) Uiso d . 1 1
H H5 0.787(4) 0.4729(12) -0.379(3) 0.041(5) Uiso d . 1 1

loop_
_atom_site_aniso_label
_atom_site_aniso_U_11
_atom_site_aniso_U_22
_atom_site_aniso_U_33
_atom_site_aniso_U_12
_atom_site_aniso_U_13
_atom_site_aniso_U_23
O1 0.0310(5) 0.0223(5) 0.0201(4) 0.0048(4) 0.0150(4) 0.0010(4)
O2 0.0468(6) 0.0291(5) 0.0353(6) 0.0089(5) 0.0270(5) 0.0130(5)
O3 0.0187(4) 0.0162(4) 0.0172(4) -0.0033(3) 0.0090(3) -0.0039(3)
O4 0.0302(5) 0.0262(5) 0.0305(5) -0.0080(4) 0.0205(4) -0.0073(4)
O5 0.0248(5) 0.0190(5) 0.0144(4) 0.0004(4) 0.0078(3) -0.0025(4)
C1 0.0245(6) 0.0220(6) 0.0178(6) 0.0016(5) 0.0082(5) 0.0016(5)
C2 0.0211(5) 0.0192(6) 0.0170(5) -0.0002(5) 0.0069(4) 0.0022(5)
C3 0.0377(8) 0.0240(7) 0.0382(8) 0.0084(6) 0.0238(7) 0.0095(6)
C4 0.0175(6) 0.0182(6) 0.0162(5) -0.0002(4) 0.0069(5) 0.0005(5)
C5 0.0199(6) 0.0217(7) 0.0153(5) -0.0035(5) 0.0019(4) 0.0003(5)
C6 0.0185(6) 0.0209(6) 0.0194(6) -0.0042(5) 0.0053(5) 0.0000(5)
C7 0.0186(6) 0.0156(6) 0.0159(5) -0.0025(4) 0.0058(5) -0.0017(4)
C8 0.0244(6) 0.0189(6) 0.0193(6) -0.0004(5) 0.0090(5) -0.0041(5)
C9 0.0218(6) 0.0169(6) 0.0214(6) -0.0017(4) 0.0083(5) 0.0003(4)
C10 0.0252(6) 0.0161(6) 0.0207(6) 0.0034(5) 0.0084(5) 0.0027(5)
C11 0.0220(6) 0.0212(6) 0.0150(6) 0.0017(5) 0.0057(5) 0.0010(5)
C12 0.0184(6) 0.0170(6) 0.0147(5) 0.0011(5) 0.0063(4) -0.0024(5)
C13 0.0166(6) 0.0269(7) 0.0189(6) 0.0014(5) 0.0054(5) -0.0025(5)
C14 0.0147(5) 0.0168(6) 0.0147(5) -0.0004(4) 0.0067(4) -0.0020(5)
C15 0.0167(6) 0.0133(5) 0.0141(5) -0.0008(4) 0.0065(4) -0.0027(4)
C16 0.0161(5) 0.0196(6) 0.0186(6) -0.0007(4) 0.0072(4) 0.0017(5)
C17 0.0166(5) 0.0157(6) 0.0182(5) -0.0002(4) 0.0045(4) 0.0013(4)
C18 0.0186(6) 0.0196(6) 0.0197(6) -0.0010(5) 0.0054(5) -0.0006(5)
C19 0.0265(6) 0.0251(7) 0.0232(7) -0.0012(5) 0.0088(5) -0.0056(5)
C20 0.0199(6) 0.0232(7) 0.0333(7) -0.0044(5) 0.0113(5) -0.0041(5)

loop_
_atom_type_symbol
_atom_type_description
_atom_type_scat_dispersion_real
_atom_type_scat_dispersion_imag
_atom_type_scat_source
C C 0.0181 0.0091 'International Tables Vol C Tables 4.2.6.8 and 6.1.1.4'
H H 0.0000 0.0000 'International Tables Vol C Tables 4.2.6.8 and 6.1.1.4'
O O 0.0492 0.0322 'International Tables Vol C Tables 4.2.6.8 and 6.1.1.4'

loop_
_geom_angle_atom_site_label_1
_geom_angle_atom_site_label_2
_geom_angle_atom_site_label_3
_geom_angle
C1 O1 H1 108.4(15)
C16 O3 C15 118.15(9)
C12 O5 H5 110.5(14)
O2 C1 O1 122.71(12)
O2 C1 C2 123.53(12)
O1 C1 C2 113.74(11)
C3 C2 C1 116.90(12)
C3 C2 C4 121.14(12)
C1 C2 C4 121.84(11)
C2 C3 H3A 120.0
C2 C3 H3B 120.0
H3A C3 H3B 120.0
C2 C4 C15 114.03(10)
C2 C4 C5 111.84(10)
C15 C4 C5 111.54(10)
C2 C4 H4 106.3
C15 C4 H4 106.3
C5 C4 H4 106.3
C6 C5 C4 111.93(10)
C6 C5 H5A 109.2
C4 C5 H5A 109.2
C6 C5 H5B 109.2
C4 C5 H5B 109.2
H5A C5 H5B 107.9
C5 C6 C7 113.06(10)
C5 C6 H6A 109.0
C7 C6 H6A 109.0
C5 C6 H6B 109.0
C7 C6 H6B 109.0
H6A C6 H6B 107.8
C6 C7 C9 108.48(10)
C6 C7 C8 109.08(10)
C9 C7 C8 108.57(10)
C6 C7 C14 106.28(10)
C9 C7 C14 109.85(9)
C8 C7 C14 114.42(10)
C7 C8 H8A 109.5
C7 C8 H8B 109.5
H8A C8 H8B 109.5
C7 C8 H8C 109.5
H8A C8 H8C 109.5
H8B C8 H8C 109.5
C10 C9 C7 112.67(10)
C10 C9 H9A 109.1
C7 C9 H9A 109.1
C10 C9 H9B 109.1
C7 C9 H9B 109.1
H9A C9 H9B 107.8
C11 C10 C9 109.70(10)
C11 C10 H10A 109.7
C9 C10 H10A 109.7
C11 C10 H10B 109.7
C9 C10 H10B 109.7
H10A C10 H10B 108.2
C10 C11 C12 113.36(10)
C10 C11 H11A 108.9
C12 C11 H11A 108.9
C10 C11 H11B 108.9
C12 C11 H11B 108.9
H11A C11 H11B 107.7
O5 C12 C13 107.20(10)
O5 C12 C11 103.42(9)
C13 C12 C11 111.83(11)
O5 C12 C14 109.15(9)
C13 C12 C14 114.71(9)
C11 C12 C14 109.86(10)
C12 C13 H13A 109.5
C12 C13 H13B 109.5
H13A C13 H13B 109.5
C12 C13 H13C 109.5
H13A C13 H13C 109.5
H13B C13 H13C 109.5
C15 C14 C12 115.48(9)
C15 C14 C7 108.91(9)
C12 C14 C7 115.86(10)
C15 C14 H14 105.1
C12 C14 H14 105.1
C7 C14 H14 105.1
O3 C15 C14 107.48(8)
O3 C15 C4 107.10(9)
C14 C15 C4 111.08(9)
O3 C15 H15 110.4
C14 C15 H15 110.4
C4 C15 H15 110.4
O4 C16 O3 123.23(11)
O4 C16 C17 124.06(11)
O3 C16 C17 112.67(10)
C18 C17 C16 120.16(11)
C18 C17 C20 126.28(12)
C16 C17 C20 113.55(11)
C17 C18 C19 127.40(12)
C17 C18 H18 116.3
C19 C18 H18 116.3
C18 C19 H19A 109.5
C18 C19 H19B 109.5
H19A C19 H19B 109.5
C18 C19 H19C 109.5
H19A C19 H19C 109.5
H19B C19 H19C 109.5
C17 C20 H20A 109.5
C17 C20 H20B 109.5
H20A C20 H20B 109.5
C17 C20 H20C 109.5
H20A C20 H20C 109.5
H20B C20 H20C 109.5

loop_
_geom_bond_atom_site_label_1
_geom_bond_atom_site_label_2
_geom_bond_distance
O1 C1 1.3290(16)
O1 H1 0.85(2)
O2 C1 1.2113(16)
O3 C16 1.3586(15)
O3 C15 1.4689(13)
O4 C16 1.2056(16)
O5 C12 1.4530(14)
O5 H5 0.85(2)
C1 C2 1.5021(17)
C2 C3 1.322(2)
C2 C4 1.5175(16)
C3 H3A 0.9500
C3 H3B 0.9500
C4 C15 1.5365(15)
C4 C5 1.5429(17)
C4 H4 1.0000
C5 C6 1.5245(17)
C5 H5A 0.9900
C5 H5B 0.9900
C6 C7 1.5394(17)
C6 H6A 0.9900
C6 H6B 0.9900
C7 C9 1.5380(17)
C7 C8 1.5428(17)
C7 C14 1.5650(16)
C8 H8A 0.9800
C8 H8B 0.9800
C8 H8C 0.9800
C9 C10 1.5236(18)
C9 H9A 0.9900
C9 H9B 0.9900
C10 C11 1.5237(18)
C10 H10A 0.9900
C10 H10B 0.9900
C11 C12 1.5297(17)
C11 H11A 0.9900
C11 H11B 0.9900
C12 C13 1.5265(16)
C12 C14 1.5559(15)
C13 H13A 0.9800
C13 H13B 0.9800
C13 H13C 0.9800
C14 C15 1.5325(16)
C14 H14 1.0000
C15 H15 1.0000
C16 C17 1.4885(16)
C17 C18 1.3388(18)
C17 C20 1.5083(17)
C18 C19 1.4920(17)
C18 H18 0.9500
C19 H19A 0.9800
C19 H19B 0.9800
C19 H19C 0.9800
C20 H20A 0.9800
C20 H20B 0.9800
C20 H20C 0.9800

loop_
_geom_hbond_atom_site_label_D
_geom_hbond_atom_site_label_H
_geom_hbond_atom_site_label_A
_geom_hbond_site_symmetry_A
_geom_hbond_distance_DH
_geom_hbond_distance_HA
_geom_hbond_distance_DA
_geom_hbond_angle_DHA
_geom_hbond_publ_flag
O1 H1 O5 1_556 0.85(2) 1.80(2) 2.6480(10) 174(2) yes
O5 H5 O3 . 0.85(2) 1.99(2) 2.6920(10) 139(2) yes

loop_
_geom_torsion_atom_site_label_1
_geom_torsion_atom_site_label_2
_geom_torsion_atom_site_label_3
_geom_torsion_atom_site_label_4
_geom_torsion
O2 C1 C2 C3 -7.2(2)
O1 C1 C2 C3 171.30(13)
O2 C1 C2 C4 176.65(13)
O1 C1 C2 C4 -4.81(17)
C3 C2 C4 C15 120.75(14)
C1 C2 C4 C15 -63.31(15)
C3 C2 C4 C5 -111.53(15)
C1 C2 C4 C5 64.41(15)
C2 C4 C5 C6 -178.17(10)
C15 C4 C5 C6 -49.13(14)
C4 C5 C6 C7 53.90(14)
C5 C6 C7 C9 -178.02(10)
C5 C6 C7 C8 63.89(13)
C5 C6 C7 C14 -59.95(13)
C6 C7 C9 C10 168.69(10)
C8 C7 C9 C10 -72.89(13)
C14 C7 C9 C10 52.92(13)
C7 C9 C10 C11 -59.35(14)
C9 C10 C11 C12 59.45(14)
C10 C11 C12 O5 -169.09(10)
C10 C11 C12 C13 75.89(13)
C10 C11 C12 C14 -52.68(13)
O5 C12 C14 C15 -70.92(12)
C13 C12 C14 C15 49.37(14)
C11 C12 C14 C15 176.34(9)
O5 C12 C14 C7 160.04(9)
C13 C12 C14 C7 -79.68(14)
C11 C12 C14 C7 47.30(13)
C6 C7 C14 C15 63.08(12)
C9 C7 C14 C15 -179.76(9)
C8 C7 C14 C15 -57.36(13)
C6 C7 C14 C12 -164.75(10)
C9 C7 C14 C12 -47.59(13)
C8 C7 C14 C12 74.81(13)
C16 O3 C15 C14 -137.12(10)
C16 O3 C15 C4 103.46(11)
C12 C14 C15 O3 48.75(12)
C7 C14 C15 O3 -178.88(8)
C12 C14 C15 C4 165.60(9)
C7 C14 C15 C4 -62.02(12)
C2 C4 C15 O3 -60.90(12)
C5 C4 C15 O3 171.23(9)
C2 C4 C15 C14 -177.99(10)
C5 C4 C15 C14 54.14(12)
C15 O3 C16 O4 -1.68(17)
C15 O3 C16 C17 176.10(9)
O4 C16 C17 C18 -168.19(13)
O3 C16 C17 C18 14.06(16)
O4 C16 C17 C20 12.88(18)
O3 C16 C17 C20 -164.88(11)
C16 C17 C18 C19 -179.39(12)
C20 C17 C18 C19 -0.6(2)

loop_
_cod_related_entry_id
_cod_related_entry_database
_cod_related_entry_code
1 ChemSpider 30657044
